data_2218716
loop_
_publ_author_name
'Muhammad, Khushi'
'Khawar Rauf, M.'
'Ebihara, Masahiro'
'Hameed, Shahid'

_publ_section_title
;
 4-(4-Propoxybenzoyloxy)benzoic acid
;
_journal_coeditor_code HG2407
_journal_issue 7
_journal_name_full 'Acta Crystallographica Section E'
_journal_page_first o1251
_journal_paper_doi 10.1107/S1600536808016942
_journal_volume 64
_journal_year 2008
_chemical_formula_iupac 'C17 H16 O5'
_chemical_formula_moiety 'C17 H16 O5'
_chemical_formula_sum 'C17 H16 O5'
_chemical_formula_weight 300.30
_chemical_name_common '4-(4-Propoxybenzoyloxy)benzoic acid '
_chemical_name_systematic
;
4-(4-Propoxybenzoyloxy)benzoic acid
;
_space_group_IT_number 15
_symmetry_cell_setting monoclinic
_symmetry_space_group_name_Hall '-C 2yc'
_symmetry_space_group_name_H-M 'C 1 2/c 1'
_atom_sites_solution_hydrogens geom
_atom_sites_solution_primary direct
_atom_sites_solution_secondary difmap
_audit_creation_method SHELXL-97
_cell_angle_alpha 90.00
_cell_angle_beta 99.790(9)
_cell_angle_gamma 90.00
_cell_formula_units_Z 8
_cell_length_a 21.063(15)
_cell_length_b 5.703(4)
_cell_length_c 24.437(18)
_cell_measurement_reflns_used 3169
_cell_measurement_temperature 123(2)
_cell_measurement_theta_max 27.5
_cell_measurement_theta_min 3.4
_cell_volume 2893(4)
_computing_cell_refinement 'CrystalClear (Molecular Structure Corporation & Rigaku, 2001)'
_computing_data_collection 'CrystalClear (Molecular Structure Corporation & Rigaku, 2001)'
_computing_data_reduction 'TEXSAN (Molecular Structure Corporation & Rigaku, 2004)'
_computing_molecular_graphics 'ORTEPII (Johnson, 1976)'
_computing_publication_material
;
SHELXL97 (Sheldrick, 2008) and
TEXSAN (Molecular Structure Corporation & Rigaku, 2004)
;
_computing_structure_refinement 'SHELXL97 (Sheldrick, 2008)'
_computing_structure_solution 'SIR97 (Altomare <i>et al.</i>,  1999)'
_diffrn_ambient_temperature 123(2)
_diffrn_measured_fraction_theta_full 0.993
_diffrn_measured_fraction_theta_max 0.993
_diffrn_measurement_device_type 'Rigaku/MSC Mercury CCD'
_diffrn_measurement_method \w
_diffrn_radiation_monochromator graphite
_diffrn_radiation_source 'fine-focus sealed tube'
_diffrn_radiation_type MoK\a
_diffrn_radiation_wavelength 0.71070
_diffrn_reflns_av_R_equivalents 0.0507
_diffrn_reflns_av_sigmaI/netI 0.0495
_diffrn_reflns_limit_h_max 27
_diffrn_reflns_limit_h_min -23
_diffrn_reflns_limit_k_max 5
_diffrn_reflns_limit_k_min -7
_diffrn_reflns_limit_l_max 31
_diffrn_reflns_limit_l_min -31
_diffrn_reflns_number 11426
_diffrn_reflns_theta_full 27.48
_diffrn_reflns_theta_max 27.48
_diffrn_reflns_theta_min 3.38
_exptl_absorpt_coefficient_mu 0.102
_exptl_absorpt_correction_T_max 0.9849
_exptl_absorpt_correction_T_min 0.9701
_exptl_absorpt_correction_type empirical
_exptl_absorpt_process_details '(NUMABS; Higashi, 1999)'
_exptl_crystal_colour Colorless
_exptl_crystal_density_diffrn 1.379
_exptl_crystal_density_method 'not measured'
_exptl_crystal_description Rod
_exptl_crystal_F_000 1264
_exptl_crystal_size_max 0.30
_exptl_crystal_size_mid 0.19
_exptl_crystal_size_min 0.15
_refine_diff_density_max 0.294
_refine_diff_density_min -0.277
_refine_ls_extinction_method none
_refine_ls_goodness_of_fit_ref 1.261
_refine_ls_hydrogen_treatment constr
_refine_ls_matrix_type full
_refine_ls_number_parameters 201
_refine_ls_number_reflns 3297
_refine_ls_number_restraints 0
_refine_ls_restrained_S_all 1.261
_refine_ls_R_factor_all 0.1032
_refine_ls_R_factor_gt 0.0844
_refine_ls_shift/su_max 0.000
_refine_ls_shift/su_mean 0.000
_refine_ls_structure_factor_coef Fsqd
_refine_ls_weighting_details 'calc w=1/[\s^2^(Fo^2^)+(0.026P)^2^+6.5341P] where P=(Fo^2^+2Fc^2^)/3'
_refine_ls_weighting_scheme calc
_refine_ls_wR_factor_gt 0.1395
_refine_ls_wR_factor_ref 0.1463
_reflns_number_gt 2824
_reflns_number_total 3297
_reflns_threshold_expression I>2\s(I)
_cod_data_source_file hg2407.cif
_cod_data_source_block I
_cod_original_cell_volume 2893(3)
_cod_original_sg_symbol_H-M 'C 2/c'
_cod_database_code 2218716
_cod_database_fobs_code 2218716

loop_
_symmetry_equiv_pos_as_xyz
'x, y, z'
'-x, y, -z+1/2'
'x+1/2, y+1/2, z'
'-x+1/2, y+1/2, -z+1/2'
'-x, -y, -z'
'x, -y, z-1/2'
'-x+1/2, -y+1/2, -z'
'x+1/2, -y+1/2, z-1/2'

loop_
_atom_site_type_symbol
_atom_site_label
_atom_site_fract_x
_atom_site_fract_y
_atom_site_fract_z
_atom_site_U_iso_or_equiv
_atom_site_adp_type
_atom_site_calc_flag
_atom_site_refinement_flags
_atom_site_occupancy
C C1 0.12026(11) 0.2626(4) 0.39828(9) 0.0171(5) Uani d . 1
C C2 0.15716(12) 0.4515(4) 0.42065(10) 0.0223(5) Uani d . 1
H H2 0.1686 0.5699 0.3968 0.027 Uiso calc R 1
C C3 0.17771(13) 0.4698(4) 0.47766(10) 0.0229(5) Uani d . 1
H H3 0.2030 0.6000 0.4926 0.027 Uiso calc R 1
C C4 0.16099(12) 0.2958(4) 0.51274(10) 0.0198(5) Uani d . 1
C C5 0.12360(12) 0.1058(4) 0.49037(10) 0.0229(5) Uani d . 1
H H5 0.1120 -0.0124 0.5142 0.027 Uiso calc R 1
C C6 0.10351(12) 0.0891(4) 0.43378(10) 0.0212(5) Uani d . 1
H H6 0.0781 -0.0408 0.4188 0.025 Uiso calc R 1
C C7 0.09682(11) 0.2342(4) 0.33803(10) 0.0176(5) Uani d . 1
O O1 0.06221(9) 0.0793(3) 0.31697(7) 0.0250(4) Uani d . 1
O O2 0.11946(8) 0.4078(3) 0.30793(7) 0.0216(4) Uani d . 1
C C8 0.09736(11) 0.4149(4) 0.25035(9) 0.0181(5) Uani d . 1
C C9 0.06788(11) 0.6204(4) 0.22986(10) 0.0192(5) Uani d . 1
H H9 0.0624 0.7460 0.2542 0.023 Uiso calc R 1
C C10 0.04640(11) 0.6402(4) 0.17308(10) 0.0177(5) Uani d . 1
H H10 0.0254 0.7794 0.1583 0.021 Uiso calc R 1
C C11 0.05562(11) 0.4570(4) 0.13782(10) 0.0169(5) Uani d . 1
C C12 0.08634(11) 0.2523(4) 0.15939(10) 0.0188(5) Uani d . 1
H H12 0.0928 0.1274 0.1352 0.023 Uiso calc R 1
C C13 0.10753(12) 0.2303(4) 0.21606(10) 0.0202(5) Uani d . 1
H H13 0.1286 0.0915 0.2310 0.024 Uiso calc R 1
C C14 0.03310(11) 0.4762(4) 0.07712(10) 0.0177(5) Uani d . 1
O O3 0.00181(9) 0.6673(3) 0.06089(7) 0.0272(4) Uani d . 1
H H3O -0.0102 0.6630 0.0263 0.041 Uiso calc R 1
O O4 0.04427(9) 0.3198(3) 0.04501(7) 0.0244(4) Uani d . 1
O O5 0.17781(9) 0.2955(3) 0.56890(7) 0.0238(4) Uani d . 1
C C15 0.21608(12) 0.4869(4) 0.59482(10) 0.0202(5) Uani d . 1
H H15A 0.1923 0.6365 0.5875 0.024 Uiso calc R 1
H H15B 0.2568 0.4988 0.5799 0.024 Uiso calc R 1
C C16 0.22997(12) 0.4371(4) 0.65666(10) 0.0207(5) Uani d . 1
H H16A 0.2560 0.2922 0.6636 0.025 Uiso calc R 1
H H16B 0.1889 0.4117 0.6704 0.025 Uiso calc R 1
C C17 0.26641(13) 0.6408(5) 0.68816(11) 0.0277(6) Uani d . 1
H H17A 0.3098 0.6505 0.6788 0.042 Uiso calc R 1
H H17B 0.2696 0.6153 0.7282 0.042 Uiso calc R 1
H H17C 0.2433 0.7875 0.6777 0.042 Uiso calc R 1

loop_
_atom_site_aniso_label
_atom_site_aniso_U_11
_atom_site_aniso_U_22
_atom_site_aniso_U_33
_atom_site_aniso_U_12
_atom_site_aniso_U_13
_atom_site_aniso_U_23
C1 0.0169(12) 0.0177(11) 0.0174(12) 0.0001(9) 0.0053(9) -0.0012(9)
C2 0.0269(13) 0.0199(12) 0.0207(13) -0.0054(10) 0.0062(10) 0.0038(10)
C3 0.0262(13) 0.0212(12) 0.0214(13) -0.0056(10) 0.0042(10) 0.0002(10)
C4 0.0189(12) 0.0255(13) 0.0156(12) 0.0005(10) 0.0044(10) 0.0003(10)
C5 0.0275(14) 0.0237(12) 0.0184(13) -0.0057(10) 0.0061(10) 0.0025(10)
C6 0.0220(13) 0.0210(12) 0.0213(13) -0.0045(10) 0.0051(10) -0.0004(10)
C7 0.0181(12) 0.0163(11) 0.0192(12) 0.0005(9) 0.0058(10) 0.0002(9)
O1 0.0298(10) 0.0258(9) 0.0203(9) -0.0100(8) 0.0067(8) -0.0043(7)
O2 0.0274(10) 0.0236(9) 0.0134(8) -0.0069(7) 0.0024(7) 0.0006(7)
C8 0.0174(12) 0.0232(12) 0.0138(12) -0.0057(9) 0.0031(9) 0.0022(9)
C9 0.0193(12) 0.0188(11) 0.0203(12) -0.0009(9) 0.0063(10) -0.0032(9)
C10 0.0175(12) 0.0176(11) 0.0184(12) 0.0006(9) 0.0045(9) 0.0013(9)
C11 0.0136(11) 0.0193(11) 0.0181(12) -0.0008(9) 0.0040(9) 0.0014(9)
C12 0.0204(12) 0.0173(11) 0.0198(12) -0.0009(9) 0.0072(10) -0.0012(9)
C13 0.0208(12) 0.0199(12) 0.0200(12) -0.0007(9) 0.0036(10) 0.0021(9)
C14 0.0153(11) 0.0190(11) 0.0196(12) 0.0013(9) 0.0055(9) -0.0009(9)
O3 0.0382(11) 0.0267(10) 0.0155(9) 0.0145(8) 0.0012(8) 0.0001(7)
O4 0.0296(10) 0.0244(9) 0.0193(9) 0.0073(8) 0.0043(7) -0.0031(7)
O5 0.0281(10) 0.0259(9) 0.0168(9) -0.0071(8) 0.0024(7) 0.0004(7)
C15 0.0200(12) 0.0220(12) 0.0184(12) -0.0036(10) 0.0029(10) -0.0007(10)
C16 0.0181(12) 0.0269(13) 0.0174(12) 0.0002(10) 0.0035(10) 0.0009(10)
C17 0.0284(14) 0.0338(15) 0.0200(13) -0.0014(11) 0.0012(11) 0.0000(11)

loop_
_atom_type_symbol
_atom_type_description
_atom_type_scat_dispersion_real
_atom_type_scat_dispersion_imag
_atom_type_scat_source
C C 0.0033 0.0016 'International Tables Vol C Tables 4.2.6.8 and 6.1.1.4'
H H 0.0000 0.0000 'International Tables Vol C Tables 4.2.6.8 and 6.1.1.4'
O O 0.0106 0.0060 'International Tables Vol C Tables 4.2.6.8 and 6.1.1.4'

loop_
_geom_angle_atom_site_label_1
_geom_angle_atom_site_label_2
_geom_angle_atom_site_label_3
_geom_angle
C2 C1 C6 119.3(2)
C2 C1 C7 123.2(2)
C6 C1 C7 117.6(2)
C1 C2 C3 120.8(2)
C1 C2 H2 119.6
C3 C2 H2 119.6
C2 C3 C4 119.6(2)
C2 C3 H3 120.2
C4 C3 H3 120.2
O5 C4 C3 124.9(2)
O5 C4 C5 115.3(2)
C3 C4 C5 119.7(2)
C6 C5 C4 120.2(2)
C6 C5 H5 119.9
C4 C5 H5 119.9
C5 C6 C1 120.4(2)
C5 C6 H6 119.8
C1 C6 H6 119.8
O1 C7 O2 122.9(2)
O1 C7 C1 125.5(2)
O2 C7 C1 111.61(19)
C7 O2 C8 118.23(18)
C9 C8 C13 122.2(2)
C9 C8 O2 116.1(2)
C13 C8 O2 121.7(2)
C8 C9 C10 118.8(2)
C8 C9 H9 120.6
C10 C9 H9 120.6
C11 C10 C9 120.2(2)
C11 C10 H10 119.9
C9 C10 H10 119.9
C10 C11 C12 120.0(2)
C10 C11 C14 120.7(2)
C12 C11 C14 119.3(2)
C13 C12 C11 120.2(2)
C13 C12 H12 119.9
C11 C12 H12 119.9
C8 C13 C12 118.6(2)
C8 C13 H13 120.7
C12 C13 H13 120.7
O4 C14 O3 123.5(2)
O4 C14 C11 121.2(2)
O3 C14 C11 115.3(2)
C14 O3 H3O 109.5
C4 O5 C15 118.32(19)
O5 C15 C16 107.18(19)
O5 C15 H15A 110.3
C16 C15 H15A 110.3
O5 C15 H15B 110.3
C16 C15 H15B 110.3
H15A C15 H15B 108.5
C15 C16 C17 110.8(2)
C15 C16 H16A 109.5
C17 C16 H16A 109.5
C15 C16 H16B 109.5
C17 C16 H16B 109.5
H16A C16 H16B 108.1
C16 C17 H17A 109.5
C16 C17 H17B 109.5
H17A C17 H17B 109.5
C16 C17 H17C 109.5
H17A C17 H17C 109.5
H17B C17 H17C 109.5

loop_
_geom_bond_atom_site_label_1
_geom_bond_atom_site_label_2
_geom_bond_distance
C1 C2 1.385(3)
C1 C6 1.400(3)
C1 C7 1.480(3)
C2 C3 1.391(4)
C2 H2 0.9500
C3 C4 1.395(3)
C3 H3 0.9500
C4 O5 1.358(3)
C4 C5 1.395(3)
C5 C6 1.379(3)
C5 H5 0.9500
C6 H6 0.9500
C7 O1 1.204(3)
C7 O2 1.367(3)
O2 C8 1.406(3)
C8 C9 1.380(3)
C8 C13 1.385(3)
C9 C10 1.389(3)
C9 H9 0.9500
C10 C11 1.389(3)
C10 H10 0.9500
C11 C12 1.394(3)
C11 C14 1.482(3)
C12 C13 1.387(3)
C12 H12 0.9500
C13 H13 0.9500
C14 O4 1.237(3)
C14 O3 1.300(3)
O3 H3O 0.8400
O5 C15 1.438(3)
C15 C16 1.516(3)
C15 H15A 0.9900
C15 H15B 0.9900
C16 C17 1.527(4)
C16 H16A 0.9900
C16 H16B 0.9900
C17 H17A 0.9800
C17 H17B 0.9800
C17 H17C 0.9800

loop_
_geom_hbond_atom_site_label_D
_geom_hbond_atom_site_label_H
_geom_hbond_atom_site_label_A
_geom_hbond_site_symmetry_A
_geom_hbond_distance_DH
_geom_hbond_distance_HA
_geom_hbond_distance_DA
_geom_hbond_angle_DHA
O3 H3O O4 5_565 0.84 1.77 2.606(3) 172.1

loop_
_geom_torsion_atom_site_label_1
_geom_torsion_atom_site_label_2
_geom_torsion_atom_site_label_3
_geom_torsion_atom_site_label_4
_geom_torsion
C6 C1 C2 C3 0.2(4)
C7 C1 C2 C3 179.7(2)
C1 C2 C3 C4 0.0(4)
C2 C3 C4 O5 -179.5(2)
C2 C3 C4 C5 -0.3(4)
O5 C4 C5 C6 179.7(2)
C3 C4 C5 C6 0.3(4)
C4 C5 C6 C1 -0.1(4)
C2 C1 C6 C5 -0.1(4)
C7 C1 C6 C5 -179.7(2)
C2 C1 C7 O1 -176.3(2)
C6 C1 C7 O1 3.3(4)
C2 C1 C7 O2 3.8(3)
C6 C1 C7 O2 -176.6(2)
O1 C7 O2 C8 4.9(3)
C1 C7 O2 C8 -175.2(2)
C7 O2 C8 C9 122.6(2)
C7 O2 C8 C13 -60.5(3)
C13 C8 C9 C10 1.5(4)
O2 C8 C9 C10 178.5(2)
C8 C9 C10 C11 -1.1(3)
C9 C10 C11 C12 0.2(3)
C9 C10 C11 C14 -179.8(2)
C10 C11 C12 C13 0.3(3)
C14 C11 C12 C13 -179.7(2)
C9 C8 C13 C12 -1.1(4)
O2 C8 C13 C12 -177.8(2)
C11 C12 C13 C8 0.2(4)
C10 C11 C14 O4 175.9(2)
C12 C11 C14 O4 -4.1(3)
C10 C11 C14 O3 -3.7(3)
C12 C11 C14 O3 176.3(2)
C3 C4 O5 C15 -0.4(4)
C5 C4 O5 C15 -179.7(2)
C4 O5 C15 C16 -177.7(2)
O5 C15 C16 C17 -175.9(2)

loop_
_cod_related_entry_id
_cod_related_entry_database
_cod_related_entry_code
1 ChemSpider 15492356
